data_7236091
loop_
_publ_author_name
'Seth, Soana'
'Savitha, Govardhan'
'Moorthy, Jarugu Narasimha'

_publ_section_title
;
 Diverse isostructural MOFs by postsynthetic metal node metathesis:
 anionic-to-cationic framework conversion, luminescence and separation of
 dyes
;
_journal_issue 45
_journal_name_full 'Journal of Materials Chemistry A'
_journal_page_first 22915
_journal_paper_doi 10.1039/C5TA04551G
_journal_volume 3
_journal_year 2015
_chemical_formula_moiety 'C88 H60 Cd3 O24'
_chemical_formula_sum 'C88 H60 Cd3 O24'
_chemical_formula_weight 1838.56
_chemical_name_systematic 3,3',5,5'-tetrakis(p-carboxyphenyl)-2,2',6,6'-tetramethoxy-1,1'-biphenyl
_space_group_crystal_system triclinic
_space_group_IT_number 2
_space_group_name_Hall '-P 1'
_space_group_name_H-M_alt 'P -1'
_atom_sites_solution_hydrogens geom
_audit_creation_method SHELXL-2014/5
_audit_update_record
;
2015-02-06 deposited with the CCDC.
2015-10-01 downloaded from the CCDC.
;
_cell_angle_alpha 75.967(2)
_cell_angle_beta 88.446(2)
_cell_angle_gamma 72.710(2)
_cell_formula_units_Z 2
_cell_length_a 16.1904(18)
_cell_length_b 18.127(2)
_cell_length_c 27.495(3)
_cell_measurement_reflns_used 0
_cell_measurement_temperature 100(2)
_cell_measurement_theta_max 0
_cell_measurement_theta_min 0
_cell_volume 7466.0(14)
_computing_cell_refinement 'Bruker SAINT'
_computing_data_collection 'Bruker APEX2'
_computing_data_reduction 'Bruker SAINT'
_computing_molecular_graphics 'Ortep-3 for Windows (Farrugia, 1997)'
_computing_publication_material 'WinGX publication routines (Farrugia, 1999)'
_computing_structure_refinement 'SHELXL-2014/5 (Sheldrick, 2014)'
_computing_structure_solution 'SUPERFLIP (Palatinus & Chapuis, 2007)'
_diffrn_ambient_temperature 100(2)
_diffrn_measured_fraction_theta_full 0.983
_diffrn_measured_fraction_theta_max 0.884
_diffrn_measurement_device_type 'Bruker APEX-II CCD'
_diffrn_measurement_method '\f and \w scans'
_diffrn_radiation_monochromator graphite
_diffrn_radiation_type MoK\a
_diffrn_radiation_wavelength 0.71073
_diffrn_reflns_av_R_equivalents 0.0628
_diffrn_reflns_av_unetI/netI 0.1922
_diffrn_reflns_Laue_measured_fraction_full 0.983
_diffrn_reflns_Laue_measured_fraction_max 0.884
_diffrn_reflns_limit_h_max 21
_diffrn_reflns_limit_h_min -21
_diffrn_reflns_limit_k_max 23
_diffrn_reflns_limit_k_min -23
_diffrn_reflns_limit_l_max 35
_diffrn_reflns_limit_l_min -19
_diffrn_reflns_number 47079
_diffrn_reflns_point_group_measured_fraction_full 0.983
_diffrn_reflns_point_group_measured_fraction_max 0.884
_diffrn_reflns_theta_full 25.242
_diffrn_reflns_theta_max 28.348
_diffrn_reflns_theta_min 0.764
_diffrn_source 'sealed tube'
_exptl_absorpt_coefficient_mu 0.465
_exptl_absorpt_correction_type none
_exptl_crystal_colour colorless
_exptl_crystal_density_diffrn 0.818
_exptl_crystal_density_method 'not measured'
_exptl_crystal_description prism
_exptl_crystal_F_000 1848
_exptl_crystal_size_max 0.22
_exptl_crystal_size_mid 0.22
_exptl_crystal_size_min 0.22
_refine_diff_density_max 5.400
_refine_diff_density_min -1.638
_refine_diff_density_rms 0.164
_refine_ls_extinction_method none
_refine_ls_goodness_of_fit_ref 1.046
_refine_ls_hydrogen_treatment constr
_refine_ls_matrix_type full
_refine_ls_number_parameters 976
_refine_ls_number_reflns 32975
_refine_ls_number_restraints 0
_refine_ls_restrained_S_all 1.046
_refine_ls_R_factor_all 0.1690
_refine_ls_R_factor_gt 0.1024
_refine_ls_shift/su_max 0.112
_refine_ls_shift/su_mean 0.004
_refine_ls_structure_factor_coef Fsqd
_refine_ls_weighting_details 'w=1/[\s^2^(Fo^2^)+(0.0846P)^2^] where P=(Fo^2^+2Fc^2^)/3'
_refine_ls_weighting_scheme calc
_refine_ls_wR_factor_gt 0.2452
_refine_ls_wR_factor_ref 0.2718
_reflns_Friedel_coverage 0.000
_reflns_number_gt 11965
_reflns_number_total 32975
_reflns_threshold_expression 'I > 2\s(I)'
_cod_data_source_file c5ta04551g2.cif
_cod_data_source_block cdmof4
_cod_database_code 7236091
_shelx_space_group_comment
;
The symmetry employed for this shelxl refinement is uniquely defined
by the following loop, which should always be used as a source of
symmetry information in preference to the above space-group names.
They are only intended as comments.
;
_shelxl_version_number 2014/5

loop_
_space_group_symop_operation_xyz
'x, y, z'
'-x, -y, -z'

loop_
_atom_site_label
_atom_site_type_symbol
_atom_site_fract_x
_atom_site_fract_y
_atom_site_fract_z
_atom_site_U_iso_or_equiv
_atom_site_adp_type
_atom_site_occupancy
_atom_site_site_symmetry_order
_atom_site_calc_flag
_atom_site_refinement_flags_posn
_atom_site_refinement_flags_adp
C1 C 0.4215(6) 1.1443(4) 0.2918(3) 0.043(2) Uani 1 1 d . .
C2 C 0.4864(7) 1.0635(6) 0.3144(4) 0.067(3) Uani 1 1 d . .
C3 C 0.4699(7) 0.9939(6) 0.3244(5) 0.100(5) Uani 1 1 d . .
H3 H 0.4142 0.9952 0.3159 0.120 Uiso 1 1 calc R U
C4 C 0.5234(7) 0.9242(6) 0.3448(5) 0.104(5) Uani 1 1 d . .
H4 H 0.5064 0.8785 0.3490 0.125 Uiso 1 1 calc R U
C5 C 0.6088(6) 0.9189(5) 0.3607(3) 0.051(2) Uani 1 1 d . .
C6 C 0.6338(6) 0.9876(5) 0.3517(3) 0.056(3) Uani 1 1 d . .
H6 H 0.6895 0.9854 0.3609 0.067 Uiso 1 1 calc R U
C7 C 0.5750(6) 1.0587(5) 0.3290(4) 0.062(3) Uani 1 1 d . .
H7 H 0.5913 1.1051 0.3226 0.074 Uiso 1 1 calc R U
C8 C 0.8887(6) 0.8338(5) 0.6430(3) 0.048(2) Uani 1 1 d . .
C9 C 0.8565(5) 0.8123(5) 0.5978(3) 0.045(2) Uani 1 1 d . .
C10 C 0.7692(5) 0.8242(5) 0.5922(3) 0.044(2) Uani 1 1 d . .
H10 H 0.7312 0.8415 0.6159 0.053 Uiso 1 1 calc R U
C11 C 0.7410(5) 0.8094(5) 0.5504(3) 0.050(2) Uani 1 1 d . .
H11 H 0.6818 0.8189 0.5454 0.060 Uiso 1 1 calc R U
C12 C 0.7947(6) 0.7814(5) 0.5154(3) 0.048(2) Uani 1 1 d . .
C13 C 0.8834(5) 0.7656(5) 0.5237(3) 0.044(2) Uani 1 1 d . .
H13 H 0.9221 0.7433 0.5018 0.053 Uiso 1 1 calc R U
C14 C 0.9122(6) 0.7824(5) 0.5629(3) 0.058(3) Uani 1 1 d . .
H14 H 0.9713 0.7740 0.5673 0.070 Uiso 1 1 calc R U
C15 C 1.2324(6) 0.4064(6) 0.2774(4) 0.057(3) Uani 1 1 d . .
C16 C 1.1454(5) 0.4354(5) 0.3030(3) 0.043(2) Uani 1 1 d . .
C17 C 1.1033(6) 0.5238(5) 0.2853(3) 0.053(2) Uani 1 1 d . .
H17 H 1.1284 0.5570 0.2627 0.063 Uiso 1 1 calc R U
C18 C 1.0237(5) 0.5519(5) 0.3056(3) 0.036(2) Uani 1 1 d . .
H18 H 0.9967 0.6067 0.2978 0.044 Uiso 1 1 calc R U
C19 C 0.9825(4) 0.5030(5) 0.3368(3) 0.0333(19) Uani 1 1 d . .
C20 C 1.0288(5) 0.4207(5) 0.3517(3) 0.044(2) Uani 1 1 d . .
H20 H 1.0049 0.3864 0.3743 0.053 Uiso 1 1 calc R U
C21 C 1.1062(5) 0.3917(4) 0.3340(3) 0.0302(18) Uani 1 1 d . .
H21 H 1.1336 0.3371 0.3443 0.036 Uiso 1 1 calc R U
C22 C 0.5076(6) 0.3832(5) 0.2875(4) 0.048(2) Uani 1 1 d . .
C23 C 0.5694(6) 0.4186(5) 0.3040(3) 0.049(2) Uani 1 1 d . .
C24 C 0.5597(5) 0.4345(5) 0.3529(3) 0.049(2) Uani 1 1 d . .
H24 H 0.5153 0.4231 0.3725 0.059 Uiso 1 1 calc R U
C25 C 0.6181(5) 0.4675(5) 0.3713(4) 0.050(2) Uani 1 1 d . .
H25 H 0.6142 0.4765 0.4033 0.059 Uiso 1 1 calc R U
C26 C 0.6828(5) 0.4862(5) 0.3389(3) 0.045(2) Uani 1 1 d . .
C27 C 0.6934(6) 0.4656(6) 0.2918(4) 0.063(3) Uani 1 1 d . .
H27 H 0.7388 0.4739 0.2720 0.076 Uiso 1 1 calc R U
C28 C 0.6344(5) 0.4330(6) 0.2759(3) 0.049(2) Uani 1 1 d . .
H28 H 0.6403 0.4207 0.2448 0.059 Uiso 1 1 calc R U
C29 C 0.7502(5) 0.7029(4) 0.4030(3) 0.036(2) Uani 1 1 d . .
C30 C 0.7819(5) 0.7034(4) 0.4499(3) 0.042(2) Uani 1 1 d . .
C31 C 0.7565(5) 0.7719(5) 0.4660(3) 0.046(2) Uani 1 1 d . .
C32 C 0.7018(5) 0.8397(5) 0.4376(3) 0.048(2) Uani 1 1 d . .
H32 H 0.6878 0.8865 0.4484 0.058 Uiso 1 1 calc R U
C33 C 0.6665(5) 0.8393(5) 0.3922(3) 0.056(3) Uani 1 1 d . .
C34 C 0.6947(5) 0.7715(4) 0.3752(3) 0.0348(19) Uani 1 1 d . .
C35 C 0.7780(5) 0.6290(4) 0.3835(3) 0.0315(18) Uani 1 1 d . .
C36 C 0.7211(5) 0.5903(5) 0.3763(3) 0.041(2) Uani 1 1 d . .
C37 C 0.7461(5) 0.5241(4) 0.3552(3) 0.0329(19) Uani 1 1 d . .
C38 C 0.8310(5) 0.5001(5) 0.3432(3) 0.043(2) Uani 1 1 d . .
H38 H 0.8484 0.4573 0.3284 0.052 Uiso 1 1 calc R U
C39 C 0.8920(5) 0.5346(4) 0.3514(3) 0.0357(19) Uani 1 1 d . .
C40 C 0.8659(5) 0.6009(5) 0.3723(3) 0.038(2) Uani 1 1 d . .
C41 C 0.7120(8) 0.8017(6) 0.2897(3) 0.080(4) Uani 1 1 d . .
H41A H 0.6906 0.7993 0.2580 0.121 Uiso 1 1 calc R U
H41B H 0.7051 0.8562 0.2896 0.121 Uiso 1 1 calc R U
H41C H 0.7723 0.7717 0.2948 0.121 Uiso 1 1 calc R U
C42 C 0.8079(6) 0.5976(5) 0.5273(3) 0.064(3) Uani 1 1 d . .
H42A H 0.8520 0.5497 0.5434 0.096 Uiso 1 1 calc R U
H42B H 0.7967 0.6346 0.5482 0.096 Uiso 1 1 calc R U
H42C H 0.7558 0.5850 0.5220 0.096 Uiso 1 1 calc R U
C43 C 0.9929(5) 0.6033(6) 0.4131(4) 0.066(3) Uani 1 1 d . .
H43A H 1.0247 0.6398 0.4146 0.099 Uiso 1 1 calc R U
H43B H 0.9745 0.5839 0.4459 0.099 Uiso 1 1 calc R U
H43C H 1.0294 0.5593 0.4014 0.099 Uiso 1 1 calc R U
C44 C 0.6093(6) 0.6102(7) 0.4385(4) 0.078(3) Uani 1 1 d . .
H44A H 0.5479 0.6322 0.4402 0.117 Uiso 1 1 calc R U
H44B H 0.6266 0.5545 0.4553 0.117 Uiso 1 1 calc R U
H44C H 0.6386 0.6375 0.4546 0.117 Uiso 1 1 calc R U
C45 C 0.3241(7) 1.3046(7) 0.1605(4) 0.067(3) Uani 1 1 d . .
C46 C 0.3142(6) 1.3095(6) 0.1037(4) 0.055(3) Uani 1 1 d . .
C47 C 0.3545(8) 1.3506(8) 0.0678(5) 0.103(4) Uani 1 1 d . .
H47 H 0.3871 1.3799 0.0770 0.123 Uiso 1 1 calc R U
C48 C 0.3478(8) 1.3498(9) 0.0177(4) 0.111(5) Uani 1 1 d . .
H48 H 0.3734 1.3797 -0.0070 0.133 Uiso 1 1 calc R U
C49 C 0.2993(6) 1.3005(6) 0.0050(4) 0.056(3) Uani 1 1 d . .
C50 C 0.2628(7) 1.2633(7) 0.0395(4) 0.075(3) Uani 1 1 d . .
H50 H 0.2333 1.2309 0.0310 0.089 Uiso 1 1 calc R U
C51 C 0.2640(7) 1.2676(7) 0.0891(4) 0.080(4) Uani 1 1 d . .
H51 H 0.2317 1.2428 0.1122 0.096 Uiso 1 1 calc R U
C52 C -0.0163(7) 1.6850(7) -0.2309(4) 0.064(3) Uani 1 1 d . .
C53 C 0.0511(6) 1.6015(6) -0.2100(4) 0.060(3) Uani 1 1 d . .
C54 C 0.0416(7) 1.5362(6) -0.2131(4) 0.071(3) Uani 1 1 d . .
H54 H -0.0067 1.5366 -0.2309 0.085 Uiso 1 1 calc R U
C55 C 0.0994(6) 1.4665(6) -0.1916(4) 0.075(3) Uani 1 1 d . .
H55 H 0.0903 1.4200 -0.1957 0.090 Uiso 1 1 calc R U
C56 C 0.1691(6) 1.4599(6) -0.1646(4) 0.059(3) Uani 1 1 d . .
C57 C 0.1901(7) 1.5318(7) -0.1642(4) 0.080(4) Uani 1 1 d . .
H57 H 0.2408 1.5321 -0.1492 0.096 Uiso 1 1 calc R U
C58 C 0.1262(7) 1.6008(6) -0.1886(4) 0.080(3) Uani 1 1 d . .
H58 H 0.1356 1.6496 -0.1905 0.096 Uiso 1 1 calc R U
C59 C 0.0477(8) 0.9198(8) -0.2301(6) 0.099(5) Uani 1 1 d . .
C60 C 0.1145(5) 0.9588(5) -0.2179(4) 0.055(3) Uani 1 1 d . .
C61 C 0.1824(6) 0.9719(5) -0.2484(4) 0.054(3) Uani 1 1 d . .
H61 H 0.1895 0.9561 -0.2783 0.065 Uiso 1 1 calc R U
C62 C 0.2379(6) 1.0075(5) -0.2345(3) 0.053(2) Uani 1 1 d . .
H62 H 0.2804 1.0195 -0.2556 0.063 Uiso 1 1 calc R U
C63 C 0.2291(6) 1.0261(6) -0.1861(4) 0.055(3) Uani 1 1 d . .
C64 C 0.1620(6) 1.0125(6) -0.1570(3) 0.056(3) Uani 1 1 d . .
H64 H 0.1542 1.0293 -0.1273 0.067 Uiso 1 1 calc R U
C65 C 0.1076(6) 0.9763(7) -0.1692(4) 0.076(4) Uani 1 1 d . .
H65 H 0.0668 0.9630 -0.1472 0.091 Uiso 1 1 calc R U
C66 C 0.7827(8) 0.9241(9) -0.2285(7) 0.1287(19) Uani 1 1 d . .
C67 C 0.6936(4) 0.9634(5) -0.2115(4) 0.1287(19) Uani 1 1 d G .
C68 C 0.6447(5) 0.9154(4) -0.1871(4) 0.1287(19) Uani 1 1 d G .
H68 H 0.6661 0.8603 -0.1819 0.154 Uiso 1 1 calc R U
C69 C 0.5637(5) 0.9497(5) -0.1706(3) 0.1287(19) Uani 1 1 d G .
H69 H 0.5309 0.9176 -0.1544 0.154 Uiso 1 1 calc R U
C70 C 0.5316(4) 1.0320(5) -0.1785(4) 0.1287(19) Uani 1 1 d G .
C71 C 0.5806(5) 1.0800(4) -0.2028(4) 0.1287(19) Uani 1 1 d G .
H71 H 0.5591 1.1351 -0.2080 0.154 Uiso 1 1 calc R U
C72 C 0.6616(5) 1.0457(5) -0.2193(3) 0.1287(19) Uani 1 1 d G .
H72 H 0.6943 1.0779 -0.2356 0.154 Uiso 1 1 calc R U
C73 C 0.2949(6) 1.0623(5) -0.1718(3) 0.043(2) Uani 1 1 d . .
C74 C 0.3778(5) 1.0324(5) -0.1784(3) 0.047(2) Uani 1 1 d . .
H74 H 0.3941 0.9899 -0.1936 0.056 Uiso 1 1 calc R U
C75 C 0.4445(6) 1.0605(5) -0.1639(3) 0.050(2) Uani 1 1 d . .
C76 C 0.4136(5) 1.1288(5) -0.1422(3) 0.054(3) Uani 1 1 d . .
C77 C 0.3278(6) 1.1635(5) -0.1359(3) 0.052(3) Uani 1 1 d . .
C78 C 0.2642(5) 1.1293(5) -0.1512(3) 0.039(2) Uani 1 1 d . .
C79 C 0.2982(5) 1.2378(5) -0.1179(3) 0.043(2) Uani 1 1 d . .
C80 C 0.3151(5) 1.2331(6) -0.0677(3) 0.057(3) Uani 1 1 d . .
C81 C 0.2912(6) 1.3034(6) -0.0508(3) 0.055(3) Uani 1 1 d . .
C82 C 0.2465(6) 1.3760(5) -0.0841(3) 0.062(3) Uani 1 1 d . .
H82 H 0.2295 1.4221 -0.0725 0.074 Uiso 1 1 calc R U
C83 C 0.2280(5) 1.3801(5) -0.1315(4) 0.056(3) Uani 1 1 d . .
C84 C 0.2577(6) 1.3107(6) -0.1505(3) 0.058(3) Uani 1 1 d . .
C85 C 0.1169(7) 1.2073(6) -0.1863(4) 0.084(4) Uani 1 1 d . .
H85A H 0.0607 1.2296 -0.1747 0.126 Uiso 1 1 calc R U
H85B H 0.1359 1.2493 -0.2073 0.126 Uiso 1 1 calc R U
H85C H 0.1138 1.1701 -0.2053 0.126 Uiso 1 1 calc R U
C86 C 0.5390(16) 1.1140(14) -0.0964(7) 0.266(14) Uani 1 1 d . .
H86A H 0.5825 1.1374 -0.0904 0.399 Uiso 1 1 calc R U
H86B H 0.5094 1.1021 -0.0661 0.399 Uiso 1 1 calc R U
H86C H 0.5659 1.0658 -0.1067 0.399 Uiso 1 1 calc R U
C87 C 0.2838(15) 1.3440(10) -0.2341(6) 0.224(13) Uani 1 1 d . .
H87A H 0.2663 1.3396 -0.2661 0.335 Uiso 1 1 calc R U
H87B H 0.2716 1.3992 -0.2343 0.335 Uiso 1 1 calc R U
H87C H 0.3448 1.3178 -0.2277 0.335 Uiso 1 1 calc R U
C88 C 0.4296(13) 1.1365(13) -0.0065(8) 0.235(11) Uani 1 1 d . .
H88A H 0.4423 1.0829 0.0137 0.352 Uiso 1 1 calc R U
H88B H 0.4753 1.1403 -0.0291 0.352 Uiso 1 1 calc R U
H88C H 0.4251 1.1723 0.0148 0.352 Uiso 1 1 calc R U
Cd1 Cd 0.38843(4) 1.33144(4) 0.24989(2) 0.03918(19) Uani 1 1 d . .
Cd2 Cd 0.22294(4) 1.23373(4) 0.25914(2) 0.03986(18) Uani 1 1 d . .
Cd3 Cd 0.93358(4) 0.86961(4) 0.72723(3) 0.0520(2) Uani 1 1 d . .
O1 O 0.4532(4) 1.1999(3) 0.2769(2) 0.0513(16) Uani 1 1 d . .
O2 O 0.3457(4) 1.1470(3) 0.2935(2) 0.0609(19) Uani 1 1 d . .
O3 O 0.8384(4) 0.8419(3) 0.67723(19) 0.0407(14) Uani 1 1 d . .
O4 O 0.9619(4) 0.8407(4) 0.6453(2) 0.070(2) Uani 1 1 d . .
O5 O 1.2701(4) 0.4449(4) 0.2514(2) 0.0524(17) Uani 1 1 d . .
O6 O 1.2616(3) 0.3240(3) 0.2924(2) 0.0382(14) Uani 1 1 d . .
O7 O 0.5066(4) 0.3814(4) 0.2393(2) 0.0639(19) Uani 1 1 d . .
O8 O 0.4487(4) 0.3647(4) 0.3148(2) 0.0595(18) Uani 1 1 d . .
O9 O 0.6643(4) 0.7684(3) 0.3293(2) 0.0528(17) Uani 1 1 d . .
O10 O 0.8378(3) 0.6342(3) 0.4778(2) 0.0503(16) Uani 1 1 d . .
O11 O 0.9201(3) 0.6425(3) 0.3799(2) 0.0457(15) Uani 1 1 d . .
O12 O 0.6331(3) 0.6203(3) 0.3833(2) 0.0493(16) Uani 1 1 d . .
O13 O 0.3795(5) 1.3395(4) 0.1706(2) 0.079(2) Uani 1 1 d . .
O14 O 0.2773(5) 1.2829(5) 0.1914(4) 0.104(3) Uani 1 1 d . .
O15 O 0.0039(5) 1.7465(4) -0.2360(3) 0.097(3) Uani 1 1 d . .
O16 O -0.0887(3) 1.6816(3) -0.2392(2) 0.0557(18) Uani 1 1 d . .
O17 O 0.0486(4) 0.9190(4) -0.2825(3) 0.0633(19) Uani 1 1 d . .
O18 O -0.0038(5) 0.8980(6) -0.2040(4) 0.115(4) Uani 1 1 d . .
O19 O 0.8151(5) 0.8535(6) -0.2187(4) 0.1287(19) Uani 1 1 d . .
O20 O 0.8275(5) 0.9781(5) -0.2617(4) 0.1287(19) Uani 1 1 d . .
O21 O 0.2405(5) 1.3098(4) -0.1984(2) 0.068(2) Uani 1 1 d . .
O22 O 0.3516(4) 1.1569(4) -0.0339(3) 0.074(2) Uani 1 1 d . .
O23 O 0.1810(4) 1.1645(4) -0.1415(3) 0.068(2) Uani 1 1 d . .
O25 O 0.4767(5) 1.1702(6) -0.1361(4) 0.141(5) Uani 1 1 d . .

loop_
_atom_site_aniso_label
_atom_site_aniso_U_11
_atom_site_aniso_U_22
_atom_site_aniso_U_33
_atom_site_aniso_U_23
_atom_site_aniso_U_13
_atom_site_aniso_U_12
C1 0.046(6) 0.009(4) 0.063(6) -0.008(4) -0.019(5) 0.011(4)
C2 0.068(7) 0.059(7) 0.068(7) -0.035(6) -0.020(6) 0.008(5)
C3 0.067(8) 0.038(6) 0.191(14) -0.005(7) -0.070(8) -0.022(6)
C4 0.066(7) 0.046(7) 0.193(14) -0.054(8) -0.074(8) 0.022(5)
C5 0.055(6) 0.027(5) 0.069(6) -0.024(4) -0.023(5) 0.003(4)
C6 0.054(6) 0.040(5) 0.060(6) -0.019(5) -0.033(5) 0.014(4)
C7 0.045(6) 0.047(6) 0.088(8) -0.035(6) -0.006(5) 0.009(5)
C8 0.033(5) 0.065(7) 0.048(6) -0.012(5) 0.010(5) -0.020(5)
C9 0.046(5) 0.044(5) 0.037(5) -0.010(4) -0.014(4) -0.002(4)
C10 0.044(5) 0.061(6) 0.029(5) -0.033(4) -0.006(4) -0.001(4)
C11 0.034(5) 0.056(6) 0.057(6) -0.022(5) -0.013(4) -0.003(4)
C12 0.053(6) 0.041(5) 0.041(5) -0.024(4) -0.020(4) 0.011(4)
C13 0.032(5) 0.043(5) 0.057(6) -0.025(4) -0.019(4) 0.002(4)
C14 0.042(5) 0.061(6) 0.063(6) -0.042(5) -0.007(5) 0.020(5)
C15 0.052(7) 0.052(7) 0.057(7) -0.029(5) -0.030(5) 0.016(5)
C16 0.041(5) 0.038(5) 0.042(5) -0.021(4) -0.019(4) 0.012(4)
C17 0.053(6) 0.061(6) 0.067(7) -0.027(5) 0.006(5) -0.040(5)
C18 0.037(5) 0.028(4) 0.045(5) -0.019(4) -0.006(4) -0.002(4)
C19 0.020(4) 0.048(5) 0.038(5) -0.033(4) 0.003(3) -0.002(4)
C20 0.049(5) 0.028(5) 0.047(5) -0.014(4) -0.015(4) 0.005(4)
C21 0.047(5) 0.009(3) 0.032(5) -0.004(3) 0.000(4) -0.004(4)
C22 0.044(5) 0.051(6) 0.066(7) -0.040(5) 0.033(5) -0.022(5)
C23 0.059(6) 0.049(6) 0.060(6) -0.043(5) 0.003(5) -0.025(5)
C24 0.043(5) 0.063(6) 0.050(6) -0.040(5) -0.011(4) -0.006(5)
C25 0.049(6) 0.047(6) 0.065(6) -0.036(5) 0.002(5) -0.015(5)
C26 0.040(5) 0.046(5) 0.053(6) -0.036(5) -0.001(4) 0.001(4)
C27 0.051(6) 0.085(8) 0.068(7) -0.048(6) 0.030(5) -0.020(6)
C28 0.039(5) 0.088(7) 0.038(5) -0.048(5) 0.010(4) -0.021(5)
C29 0.046(5) 0.027(4) 0.040(5) -0.017(4) 0.015(4) -0.009(4)
C30 0.038(5) 0.027(4) 0.053(6) -0.024(4) -0.019(4) 0.011(4)
C31 0.036(5) 0.049(6) 0.052(6) -0.025(5) -0.013(4) -0.002(4)
C32 0.035(5) 0.052(6) 0.056(6) -0.039(5) -0.014(4) 0.010(4)
C33 0.052(6) 0.054(6) 0.054(6) -0.043(5) -0.031(5) 0.020(4)
C34 0.025(4) 0.036(5) 0.037(5) -0.020(4) -0.011(4) 0.009(3)
C35 0.029(4) 0.039(5) 0.025(4) -0.019(4) 0.002(3) 0.002(4)
C36 0.035(5) 0.057(6) 0.036(5) -0.026(4) 0.002(4) -0.009(4)
C37 0.023(4) 0.034(5) 0.041(5) -0.021(4) 0.002(4) 0.002(3)
C38 0.046(5) 0.036(5) 0.055(6) -0.026(4) -0.013(4) -0.011(4)
C39 0.035(5) 0.031(5) 0.032(5) -0.007(4) -0.006(4) 0.003(4)
C40 0.040(5) 0.041(5) 0.038(5) -0.026(4) -0.011(4) -0.003(4)
C41 0.136(11) 0.058(7) 0.034(6) -0.013(5) 0.004(7) -0.007(7)
C42 0.080(7) 0.045(6) 0.042(6) 0.002(5) -0.005(5) 0.008(5)
C43 0.032(5) 0.088(8) 0.093(8) -0.053(7) -0.010(5) -0.014(5)
C44 0.043(6) 0.109(9) 0.102(9) -0.066(8) 0.011(6) -0.021(6)
C45 0.064(8) 0.072(8) 0.059(7) -0.045(6) -0.030(6) 0.016(6)
C46 0.054(6) 0.071(7) 0.038(6) -0.018(5) 0.013(5) -0.014(5)
C47 0.109(11) 0.124(12) 0.095(10) -0.074(9) -0.005(9) -0.026(9)
C48 0.115(11) 0.203(16) 0.040(7) -0.032(9) 0.017(7) -0.084(11)
C49 0.056(6) 0.062(7) 0.055(7) -0.038(5) -0.018(5) -0.003(5)
C50 0.069(8) 0.109(10) 0.049(7) 0.000(7) 0.001(6) -0.048(7)
C51 0.076(8) 0.127(11) 0.043(7) -0.013(7) -0.014(6) -0.043(8)
C52 0.051(7) 0.079(8) 0.058(7) -0.031(6) 0.000(5) -0.004(6)
C53 0.048(6) 0.053(6) 0.059(6) -0.029(5) -0.028(5) 0.031(5)
C54 0.075(7) 0.051(7) 0.081(8) -0.036(6) -0.038(6) 0.010(6)
C55 0.048(6) 0.080(8) 0.103(9) -0.059(7) -0.025(6) 0.006(6)
C56 0.047(6) 0.054(6) 0.073(7) -0.035(5) -0.017(5) 0.007(5)
C57 0.070(8) 0.082(9) 0.064(7) -0.024(6) -0.011(6) 0.019(6)
C58 0.062(7) 0.059(7) 0.104(9) -0.032(7) -0.016(7) 0.016(6)
C59 0.056(8) 0.112(11) 0.134(13) -0.106(10) -0.044(8) 0.035(7)
C60 0.031(5) 0.056(6) 0.089(8) -0.048(6) -0.009(5) -0.005(4)
C61 0.054(6) 0.052(6) 0.069(7) -0.042(5) 0.004(5) -0.014(5)
C62 0.056(6) 0.069(7) 0.048(6) -0.032(5) -0.002(5) -0.027(5)
C63 0.048(6) 0.067(7) 0.067(7) -0.046(6) 0.000(5) -0.018(5)
C64 0.064(7) 0.079(7) 0.039(6) -0.030(5) -0.007(5) -0.029(6)
C65 0.044(6) 0.140(11) 0.070(7) -0.068(8) 0.028(5) -0.036(7)
C66 0.069(3) 0.124(4) 0.222(5) -0.128(4) -0.011(3) -0.002(2)
C67 0.069(3) 0.124(4) 0.222(5) -0.128(4) -0.011(3) -0.002(2)
C68 0.069(3) 0.124(4) 0.222(5) -0.128(4) -0.011(3) -0.002(2)
C69 0.069(3) 0.124(4) 0.222(5) -0.128(4) -0.011(3) -0.002(2)
C70 0.069(3) 0.124(4) 0.222(5) -0.128(4) -0.011(3) -0.002(2)
C71 0.069(3) 0.124(4) 0.222(5) -0.128(4) -0.011(3) -0.002(2)
C72 0.069(3) 0.124(4) 0.222(5) -0.128(4) -0.011(3) -0.002(2)
C73 0.050(6) 0.059(6) 0.032(5) -0.022(4) 0.003(4) -0.025(5)
C74 0.042(5) 0.050(6) 0.050(6) -0.038(5) -0.014(4) 0.005(4)
C75 0.057(6) 0.041(5) 0.058(6) -0.033(5) -0.002(5) -0.004(4)
C76 0.028(5) 0.065(6) 0.066(6) -0.043(5) -0.017(4) 0.011(4)
C77 0.044(5) 0.054(6) 0.061(6) -0.034(5) -0.018(5) -0.001(5)
C78 0.029(5) 0.035(5) 0.050(5) -0.019(4) -0.011(4) 0.006(4)
C79 0.036(5) 0.049(5) 0.036(5) -0.015(4) -0.019(4) 0.003(4)
C80 0.038(5) 0.079(7) 0.050(6) -0.048(6) 0.004(4) 0.012(5)
C81 0.062(6) 0.067(7) 0.035(5) -0.032(5) -0.008(5) -0.002(5)
C82 0.066(6) 0.054(6) 0.049(6) -0.035(5) -0.039(5) 0.028(5)
C83 0.037(5) 0.039(5) 0.083(7) -0.027(5) -0.018(5) 0.014(4)
C84 0.078(7) 0.054(6) 0.036(5) -0.031(5) -0.015(5) 0.004(5)
C85 0.078(8) 0.066(8) 0.089(9) -0.023(7) -0.006(7) 0.011(6)
C86 0.40(4) 0.35(4) 0.19(2) -0.22(3) 0.09(2) -0.22(3)
C87 0.39(4) 0.133(17) 0.137(17) -0.088(14) -0.12(2) -0.009(18)
C88 0.21(2) 0.26(3) 0.21(2) -0.07(2) -0.01(2) -0.03(2)
Cd1 0.0362(4) 0.0414(4) 0.0403(4) -0.0233(3) -0.0091(3) -0.0005(3)
Cd2 0.0349(3) 0.0401(4) 0.0453(4) -0.0270(3) -0.0082(3) 0.0018(3)
Cd3 0.0471(4) 0.0605(5) 0.0606(5) -0.0412(4) 0.0008(3) -0.0131(3)
O1 0.044(4) 0.036(4) 0.066(4) -0.014(3) 0.002(3) 0.003(3)
O2 0.023(3) 0.056(4) 0.096(5) -0.024(4) -0.038(3) 0.008(3)
O3 0.066(4) 0.029(3) 0.029(3) -0.015(3) 0.000(3) -0.012(3)
O4 0.062(5) 0.123(6) 0.041(4) -0.052(4) 0.002(3) -0.028(4)
O5 0.052(4) 0.048(4) 0.062(4) -0.028(3) 0.019(3) -0.012(3)
O6 0.032(3) 0.045(3) 0.053(4) -0.036(3) 0.011(3) -0.016(3)
O7 0.079(5) 0.080(5) 0.037(4) -0.035(3) -0.006(3) -0.012(4)
O8 0.071(5) 0.074(5) 0.056(4) -0.037(4) -0.002(4) -0.037(4)
O9 0.053(4) 0.041(4) 0.059(4) -0.029(3) -0.021(3) 0.010(3)
O10 0.043(4) 0.046(4) 0.050(4) -0.026(3) -0.013(3) 0.016(3)
O11 0.026(3) 0.037(3) 0.076(4) -0.030(3) -0.011(3) 0.002(3)
O12 0.039(3) 0.068(4) 0.053(4) -0.043(3) 0.002(3) -0.012(3)
O13 0.125(6) 0.073(5) 0.039(4) -0.014(4) -0.021(4) -0.028(5)
O14 0.067(6) 0.079(6) 0.141(9) -0.019(6) 0.017(6) 0.005(5)
O15 0.064(5) 0.052(5) 0.149(8) 0.020(5) -0.041(5) -0.013(4)
O16 0.024(3) 0.053(4) 0.077(5) -0.036(3) -0.022(3) 0.025(3)
O17 0.038(4) 0.096(5) 0.086(5) -0.063(4) 0.006(3) -0.032(4)
O18 0.063(6) 0.214(11) 0.140(8) -0.145(8) 0.050(5) -0.073(7)
O19 0.069(3) 0.124(4) 0.222(5) -0.128(4) -0.011(3) -0.002(2)
O20 0.069(3) 0.124(4) 0.222(5) -0.128(4) -0.011(3) -0.002(2)
O21 0.096(6) 0.063(5) 0.033(4) -0.026(4) -0.020(4) 0.007(4)
O22 0.061(4) 0.067(5) 0.070(5) -0.041(4) -0.043(4) 0.039(4)
O23 0.034(4) 0.083(5) 0.100(5) -0.070(4) -0.010(4) 0.004(3)
O25 0.067(5) 0.164(9) 0.224(12) -0.182(9) -0.068(6) 0.032(5)

loop_
_atom_type_symbol
_atom_type_description
_atom_type_scat_dispersion_real
_atom_type_scat_dispersion_imag
_atom_type_scat_source
C C 0.0033 0.0016 'International Tables Vol C Tables 4.2.6.8 and 6.1.1.4'
H H 0.0000 0.0000 'International Tables Vol C Tables 4.2.6.8 and 6.1.1.4'
Cd Cd -0.8075 1.2024 'International Tables Vol C Tables 4.2.6.8 and 6.1.1.4'
O O 0.0106 0.0060 'International Tables Vol C Tables 4.2.6.8 and 6.1.1.4'

loop_
_geom_angle_atom_site_label_1
_geom_angle_atom_site_label_2
_geom_angle_atom_site_label_3
_geom_angle
_geom_angle_site_symmetry_1
_geom_angle_site_symmetry_3
O2 C1 O1 128.5(7) . .
O2 C1 C2 116.0(8) . .
O1 C1 C2 115.3(8) . .
C3 C2 C7 114.7(9) . .
C3 C2 C1 125.5(9) . .
C7 C2 C1 119.8(9) . .
C4 C3 C2 126.9(10) . .
C4 C3 H3 116.6 . .
C2 C3 H3 116.6 . .
C3 C4 C5 119.1(10) . .
C3 C4 H4 120.4 . .
C5 C4 H4 120.4 . .
C6 C5 C4 119.1(8) . .
C6 C5 C33 121.5(8) . .
C4 C5 C33 119.0(8) . .
C7 C6 C5 118.7(9) . .
C7 C6 H6 120.6 . .
C5 C6 H6 120.6 . .
C6 C7 C2 121.4(9) . .
C6 C7 H7 119.3 . .
C2 C7 H7 119.3 . .
O3 C8 O4 121.9(9) . .
O3 C8 C9 116.6(8) . .
O4 C8 C9 121.4(8) . .
O3 C8 Cd3 58.5(5) . .
O4 C8 Cd3 63.4(5) . .
C9 C8 Cd3 175.1(6) . .
C10 C9 C14 120.0(8) . .
C10 C9 C8 117.5(8) . .
C14 C9 C8 122.5(8) . .
C11 C10 C9 116.8(8) . .
C11 C10 H10 121.6 . .
C9 C10 H10 121.6 . .
C10 C11 C12 123.7(8) . .
C10 C11 H11 118.1 . .
C12 C11 H11 118.1 . .
C11 C12 C13 117.9(8) . .
C11 C12 C31 120.6(8) . .
C13 C12 C31 121.4(8) . .
C14 C13 C12 119.5(8) . .
C14 C13 H13 120.2 . .
C12 C13 H13 120.2 . .
C13 C14 C9 121.8(9) . .
C13 C14 H14 119.1 . .
C9 C14 H14 119.1 . .
O5 C15 O6 123.7(9) . .
O5 C15 C16 128.2(9) . .
O6 C15 C16 108.1(9) . .
O5 C15 Cd1 62.1(6) . 1_645
O6 C15 Cd1 61.7(4) . 1_645
C16 C15 Cd1 168.3(7) . 1_645
C21 C16 C17 119.9(8) . .
C21 C16 C15 127.4(8) . .
C17 C16 C15 112.5(8) . .
C18 C17 C16 114.6(8) . .
C18 C17 H17 122.7 . .
C16 C17 H17 122.7 . .
C19 C18 C17 123.7(7) . .
C19 C18 H18 118.1 . .
C17 C18 H18 118.1 . .
C18 C19 C20 116.8(7) . .
C18 C19 C39 121.5(7) . .
C20 C19 C39 121.6(8) . .
C21 C20 C19 121.1(8) . .
C21 C20 H20 119.4 . .
C19 C20 H20 119.4 . .
C16 C21 C20 123.8(8) . .
C16 C21 H21 118.1 . .
C20 C21 H21 118.1 . .
O8 C22 O7 119.0(8) . .
O8 C22 C23 123.1(8) . .
O7 C22 C23 117.2(8) . .
O8 C22 Cd1 59.7(4) . 1_545
O7 C22 Cd1 59.5(4) . 1_545
C23 C22 Cd1 174.3(7) . 1_545
C28 C23 C24 120.6(7) . .
C28 C23 C22 122.1(8) . .
C24 C23 C22 117.2(8) . .
C25 C24 C23 120.0(9) . .
C25 C24 H24 120.0 . .
C23 C24 H24 120.0 . .
C26 C25 C24 117.3(8) . .
C26 C25 H25 121.3 . .
C24 C25 H25 121.3 . .
C25 C26 C27 121.0(8) . .
C25 C26 C37 120.6(7) . .
C27 C26 C37 118.4(8) . .
C28 C27 C26 118.8(8) . .
C28 C27 H27 120.6 . .
C26 C27 H27 120.6 . .
C23 C28 C27 122.1(8) . .
C23 C28 H28 119.0 . .
C27 C28 H28 119.0 . .
C34 C29 C30 118.2(7) . .
C34 C29 C35 120.8(7) . .
C30 C29 C35 121.0(7) . .
C31 C30 O10 122.5(7) . .
C31 C30 C29 119.4(7) . .
O10 C30 C29 118.1(7) . .
C32 C31 C30 121.3(8) . .
C32 C31 C12 114.8(7) . .
C30 C31 C12 123.6(7) . .
C31 C32 C33 120.0(8) . .
C31 C32 H32 120.0 . .
C33 C32 H32 120.0 . .
C34 C33 C32 118.3(7) . .
C34 C33 C5 123.8(7) . .
C32 C33 C5 117.2(7) . .
C29 C34 C33 122.4(7) . .
C29 C34 O9 116.5(7) . .
C33 C34 O9 121.0(6) . .
C36 C35 C40 120.5(7) . .
C36 C35 C29 121.6(7) . .
C40 C35 C29 117.9(7) . .
C35 C36 O12 121.5(7) . .
C35 C36 C37 121.5(7) . .
O12 C36 C37 116.5(7) . .
C38 C37 C36 116.4(7) . .
C38 C37 C26 119.2(7) . .
C36 C37 C26 123.8(7) . .
C39 C38 C37 124.7(7) . .
C39 C38 H38 117.6 . .
C37 C38 H38 117.6 . .
C38 C39 C40 118.0(7) . .
C38 C39 C19 119.8(7) . .
C40 C39 C19 122.2(7) . .
O11 C40 C39 123.3(7) . .
O11 C40 C35 117.9(7) . .
C39 C40 C35 118.7(7) . .
O9 C41 H41A 109.5 . .
O9 C41 H41B 109.5 . .
H41A C41 H41B 109.5 . .
O9 C41 H41C 109.5 . .
H41A C41 H41C 109.5 . .
H41B C41 H41C 109.5 . .
O10 C42 H42A 109.5 . .
O10 C42 H42B 109.5 . .
H42A C42 H42B 109.5 . .
O10 C42 H42C 109.5 . .
H42A C42 H42C 109.5 . .
H42B C42 H42C 109.5 . .
O11 C43 H43A 109.5 . .
O11 C43 H43B 109.5 . .
H43A C43 H43B 109.5 . .
O11 C43 H43C 109.5 . .
H43A C43 H43C 109.5 . .
H43B C43 H43C 109.5 . .
O12 C44 H44A 109.5 . .
O12 C44 H44B 109.5 . .
H44A C44 H44B 109.5 . .
O12 C44 H44C 109.5 . .
H44A C44 H44C 109.5 . .
H44B C44 H44C 109.5 . .
O14 C45 O13 121.5(10) . .
O14 C45 C46 124.3(11) . .
O13 C45 C46 113.2(11) . .
C47 C46 C51 118.4(10) . .
C47 C46 C45 123.2(10) . .
C51 C46 C45 118.3(10) . .
C46 C47 C48 121.4(12) . .
C46 C47 H47 119.3 . .
C48 C47 H47 119.3 . .
C47 C48 C49 117.8(12) . .
C47 C48 H48 121.1 . .
C49 C48 H48 121.1 . .
C50 C49 C48 118.8(10) . .
C50 C49 C81 125.1(9) . .
C48 C49 C81 116.0(10) . .
C49 C50 C51 124.2(11) . .
C49 C50 H50 117.9 . .
C51 C50 H50 117.9 . .
C46 C51 C50 119.2(10) . .
C46 C51 H51 120.4 . .
C50 C51 H51 120.4 . .
O16 C52 O15 125.5(10) . .
O16 C52 C53 113.4(10) . .
O15 C52 C53 121.1(10) . .
C54 C53 C58 118.7(9) . .
C54 C53 C52 124.7(9) . .
C58 C53 C52 116.5(10) . .
C53 C54 C55 121.5(10) . .
C53 C54 H54 119.3 . .
C55 C54 H54 119.3 . .
C56 C55 C54 123.6(10) . .
C56 C55 H55 118.2 . .
C54 C55 H55 118.2 . .
C55 C56 C57 118.1(9) . .
C55 C56 C83 124.4(10) . .
C57 C56 C83 117.4(8) . .
C58 C57 C56 112.8(10) . .
C58 C57 H57 123.6 . .
C56 C57 H57 123.6 . .
C53 C58 C57 124.3(11) . .
C53 C58 H58 117.9 . .
C57 C58 H58 117.8 . .
O18 C59 O17 120.7(10) . .
O18 C59 C60 128.8(11) . .
O17 C59 C60 110.2(12) . .
O18 C59 Cd3 62.9(7) . 1_454
O17 C59 Cd3 57.8(4) . 1_454
C60 C59 Cd3 167.1(11) . 1_454
C61 C60 C65 120.1(8) . .
C61 C60 C59 125.2(9) . .
C65 C60 C59 114.6(10) . .
C62 C61 C60 120.8(9) . .
C62 C61 H61 119.6 . .
C60 C61 H61 119.6 . .
C61 C62 C63 118.3(9) . .
C61 C62 H62 120.9 . .
C63 C62 H62 120.9 . .
C64 C63 C62 119.6(8) . .
C64 C63 C73 124.5(8) . .
C62 C63 C73 115.9(8) . .
C65 C64 C63 123.2(9) . .
C65 C64 H64 118.4 . .
C63 C64 H64 118.4 . .
C64 C65 C60 117.5(9) . .
C64 C65 H65 121.2 . .
C60 C65 H65 121.2 . .
O19 C66 O20 120.1(13) . .
O19 C66 C67 122.8(16) . .
O20 C66 C67 117.0(12) . .
O19 C66 Cd3 63.6(8) . 1_554
O20 C66 Cd3 56.6(6) . 1_554
C67 C66 Cd3 171.3(12) . 1_554
C68 C67 C72 120.0 . .
C68 C67 C66 118.8(9) . .
C72 C67 C66 121.2(9) . .
C67 C68 C69 120.0 . .
C67 C68 H68 120.0 . .
C69 C68 H68 120.0 . .
C68 C69 C70 120.0 . .
C68 C69 H69 120.0 . .
C70 C69 H69 120.0 . .
C71 C70 C69 120.0 . .
C71 C70 C75 125.1(7) . .
C69 C70 C75 114.7(7) . .
C70 C71 C72 120.0 . .
C70 C71 H71 120.0 . .
C72 C71 H71 120.0 . .
C71 C72 C67 120.0 . .
C71 C72 H72 120.0 . .
C67 C72 H72 120.0 . .
C74 C73 C78 121.3(8) . .
C74 C73 C63 121.0(8) . .
C78 C73 C63 117.7(8) . .
C73 C74 C75 124.6(8) . .
C73 C74 H74 117.7 . .
C75 C74 H74 117.7 . .
C74 C75 C70 121.1(7) . .
C74 C75 C76 114.4(8) . .
C70 C75 C76 123.6(8) . .
C77 C76 C75 123.2(8) . .
C77 C76 O25 119.2(8) . .
C75 C76 O25 116.6(7) . .
C76 C77 C78 118.3(8) . .
C76 C77 C79 121.4(8) . .
C78 C77 C79 120.0(7) . .
O23 C78 C73 127.0(7) . .
O23 C78 C77 114.8(7) . .
C73 C78 C77 118.1(7) . .
C84 C79 C80 120.4(8) . .
C84 C79 C77 121.2(7) . .
C80 C79 C77 118.4(8) . .
C79 C80 C81 118.9(9) . .
C79 C80 O22 119.6(8) . .
C81 C80 O22 121.4(8) . .
C82 C81 C80 119.4(8) . .
C82 C81 C49 118.9(8) . .
C80 C81 C49 120.9(8) . .
C83 C82 C81 121.7(8) . .
C83 C82 H82 119.2 . .
C81 C82 H82 119.2 . .
C82 C83 C84 119.8(8) . .
C82 C83 C56 119.1(8) . .
C84 C83 C56 121.0(8) . .
O21 C84 C79 116.7(8) . .
O21 C84 C83 123.5(8) . .
C79 C84 C83 119.5(8) . .
O23 C85 H85A 109.5 . .
O23 C85 H85B 109.5 . .
H85A C85 H85B 109.5 . .
O23 C85 H85C 109.5 . .
H85A C85 H85C 109.5 . .
H85B C85 H85C 109.5 . .
O25 C86 H86A 109.5 . .
O25 C86 H86B 109.5 . .
H86A C86 H86B 109.5 . .
O25 C86 H86C 109.5 . .
H86A C86 H86C 109.5 . .
H86B C86 H86C 109.5 . .
O21 C87 H87A 109.5 . .
O21 C87 H87B 109.5 . .
H87A C87 H87B 109.5 . .
O21 C87 H87C 109.5 . .
H87A C87 H87C 109.5 . .
H87B C87 H87C 109.5 . .
O22 C88 H88A 109.4 . .
O22 C88 H88B 109.5 . .
H88A C88 H88B 109.5 . .
O22 C88 H88C 109.5 . .
H88A C88 H88C 109.5 . .
H88B C88 H88C 109.5 . .
O13 Cd1 O1 98.9(2) . .
O13 Cd1 O7 90.8(3) . 1_565
O1 Cd1 O7 101.9(2) . 1_565
O13 Cd1 O8 147.4(3) . 1_565
O1 Cd1 O8 94.9(2) . 1_565
O7 Cd1 O8 57.4(2) 1_565 1_565
O13 Cd1 O6 114.7(2) . 1_465
O1 Cd1 O6 92.8(2) . 1_465
O7 Cd1 O6 148.28(18) 1_565 1_465
O8 Cd1 O6 93.8(2) 1_565 1_465
O13 Cd1 O5 97.4(2) . 1_465
O1 Cd1 O5 149.5(2) . 1_465
O7 Cd1 O5 103.4(2) 1_565 1_465
O8 Cd1 O5 84.8(2) 1_565 1_465
O6 Cd1 O5 56.9(2) 1_465 1_465
O13 Cd1 C15 108.2(3) . 1_465
O1 Cd1 C15 123.8(3) . 1_465
O7 Cd1 C15 125.3(3) 1_565 1_465
O8 Cd1 C15 87.8(2) 1_565 1_465
O6 Cd1 C15 31.1(3) 1_465 1_465
O5 Cd1 C15 25.8(2) 1_465 1_465
O13 Cd1 C22 120.1(3) . 1_565
O1 Cd1 C22 98.3(2) . 1_565
O7 Cd1 C22 29.5(2) 1_565 1_565
O8 Cd1 C22 28.0(2) 1_565 1_565
O6 Cd1 C22 121.1(2) 1_465 1_565
O5 Cd1 C22 95.4(2) 1_465 1_565
C15 Cd1 C22 108.2(3) 1_465 1_565
O14 Cd2 O2 95.6(3) . .
O14 Cd2 O16 94.9(3) . 2_585
O2 Cd2 O16 168.9(2) . 2_585
O14 Cd2 O6 85.9(3) . 1_465
O2 Cd2 O6 86.6(2) . 1_465
O16 Cd2 O6 90.7(2) 2_585 1_465
O14 Cd2 O3 166.5(3) . 2_676
O2 Cd2 O3 83.6(2) . 2_676
O16 Cd2 O3 87.0(2) 2_585 2_676
O6 Cd2 O3 107.40(18) 1_465 2_676
O14 Cd2 O19 89.8(4) . 2_675
O2 Cd2 O19 95.0(3) . 2_675
O16 Cd2 O19 88.6(2) 2_585 2_675
O6 Cd2 O19 175.6(3) 1_465 2_675
O3 Cd2 O19 76.9(3) 2_676 2_675
O15 Cd3 O20 142.9(4) 1_646 1_556
O15 Cd3 O17 97.8(3) 1_646 1_656
O20 Cd3 O17 100.3(3) 1_556 1_656
O15 Cd3 O3 97.2(2) 1_646 .
O20 Cd3 O3 90.5(2) 1_556 .
O17 Cd3 O3 138.3(2) 1_656 .
O15 Cd3 O18 83.4(3) 1_646 1_656
O20 Cd3 O18 79.0(3) 1_556 1_656
O17 Cd3 O18 58.4(3) 1_656 1_656
O3 Cd3 O18 162.4(2) . 1_656
O15 Cd3 O4 90.4(3) 1_646 .
O20 Cd3 O4 122.5(3) 1_556 .
O17 Cd3 O4 87.4(2) 1_656 .
O3 Cd3 O4 53.8(2) . .
O18 Cd3 O4 143.7(2) 1_656 .
O15 Cd3 O19 87.2(3) 1_646 1_556
O20 Cd3 O19 59.6(3) 1_556 1_556
O17 Cd3 O19 143.7(2) 1_656 1_556
O3 Cd3 O19 75.7(2) . 1_556
O18 Cd3 O19 86.8(3) 1_656 1_556
O4 Cd3 O19 128.7(2) . 1_556
O15 Cd3 C59 89.8(3) 1_646 1_656
O20 Cd3 C59 88.4(3) 1_556 1_656
O17 Cd3 C59 32.4(4) 1_656 1_656
O3 Cd3 C59 169.8(4) . 1_656
O18 Cd3 C59 26.0(3) 1_656 1_656
O4 Cd3 C59 119.0(4) . 1_656
O19 Cd3 C59 112.3(4) 1_556 1_656
O15 Cd3 C66 112.2(5) 1_646 1_556
O20 Cd3 C66 33.6(4) 1_556 1_556
O17 Cd3 C66 128.0(3) 1_656 1_556
O3 Cd3 C66 80.3(3) . 1_556
O18 Cd3 C66 83.2(3) 1_656 1_556
O4 Cd3 C66 131.5(3) . 1_556
O19 Cd3 C66 26.0(4) 1_556 1_556
C59 Cd3 C66 104.0(4) 1_656 1_556
O15 Cd3 C8 94.4(3) 1_646 .
O20 Cd3 C8 107.7(3) 1_556 .
O17 Cd3 C8 113.1(2) 1_656 .
O3 Cd3 C8 26.9(2) . .
O18 Cd3 C8 170.6(3) 1_656 .
O4 Cd3 C8 26.9(2) . .
O19 Cd3 C8 102.2(3) 1_556 .
C59 Cd3 C8 145.4(4) 1_656 .
C66 Cd3 C8 106.0(3) 1_556 .
C1 O1 Cd1 130.3(5) . .
C1 O2 Cd2 135.5(6) . .
C8 O3 Cd3 94.6(5) . .
C8 O3 Cd2 140.3(6) . 2_676
Cd3 O3 Cd2 98.42(19) . 2_676
C8 O4 Cd3 89.7(6) . .
C15 O5 Cd1 92.1(6) . 1_645
C15 O6 Cd2 128.2(5) . 1_645
C15 O6 Cd1 87.2(6) . 1_645
Cd2 O6 Cd1 101.23(18) 1_645 1_645
C22 O7 Cd1 91.0(5) . 1_545
C22 O8 Cd1 92.4(5) . 1_545
C34 O9 C41 110.0(7) . .
C30 O10 C42 116.9(6) . .
C40 O11 C43 118.9(7) . .
C36 O12 C44 114.6(6) . .
C45 O13 Cd1 110.9(7) . .
C45 O14 Cd2 165.3(9) . .
C52 O15 Cd3 130.6(7) . 1_464
C52 O16 Cd2 137.9(7) . 2_585
C59 O17 Cd3 89.8(7) . 1_454
C59 O18 Cd3 91.1(7) . 1_454
C66 O19 Cd2 124.7(9) . 2_675
C66 O19 Cd3 90.4(11) . 1_554
Cd2 O19 Cd3 94.8(3) 2_675 1_554
C66 O20 Cd3 89.8(7) . 1_554
C87 O21 C84 117.0(11) . .
C88 O22 C80 122.9(12) . .
C78 O23 C85 117.4(7) . .
C76 O25 C86 105.0(13) . .

loop_
_geom_bond_atom_site_label_1
_geom_bond_atom_site_label_2
_geom_bond_distance
_geom_bond_site_symmetry_2
C1 O2 1.215(10) .
C1 O1 1.242(9) .
C1 C2 1.522(11) .
C2 C3 1.329(13) .
C2 C7 1.471(12) .
C3 C4 1.302(12) .
C3 H3 0.9300 .
C4 C5 1.429(12) .
C4 H4 0.9300 .
C5 C6 1.386(12) .
C5 C33 1.530(11) .
C6 C7 1.368(11) .
C6 H6 0.9300 .
C7 H7 0.9300 .
C8 O3 1.236(9) .
C8 O4 1.233(9) .
C8 C9 1.536(12) .
C8 Cd3 2.723(9) .
C9 C10 1.372(11) .
C9 C14 1.394(11) .
C10 C11 1.361(10) .
C10 H10 0.9300 .
C11 C12 1.368(11) .
C11 H11 0.9300 .
C12 C13 1.392(11) .
C12 C31 1.574(11) .
C13 C14 1.320(11) .
C13 H13 0.9300 .
C14 H14 0.9300 .
C15 O5 1.165(12) .
C15 O6 1.385(11) .
C15 C16 1.561(13) .
C15 Cd1 2.676(10) 1_645
C16 C21 1.304(11) .
C16 C17 1.503(11) .
C17 C18 1.394(11) .
C17 H17 0.9300 .
C18 C19 1.385(11) .
C18 H18 0.9300 .
C19 C20 1.419(10) .
C19 C39 1.488(10) .
C20 C21 1.336(10) .
C20 H20 0.9300 .
C21 H21 0.9300 .
C22 O8 1.271(9) .
C22 O7 1.333(10) .
C22 C23 1.473(11) .
C22 Cd1 2.706(9) 1_545
C23 C28 1.338(11) .
C23 C24 1.438(11) .
C24 C25 1.421(11) .
C24 H24 0.9300 .
C25 C26 1.421(12) .
C25 H25 0.9300 .
C26 C27 1.426(11) .
C26 C37 1.521(11) .
C27 C28 1.392(12) .
C27 H27 0.9300 .
C28 H28 0.9300 .
C29 C34 1.360(10) .
C29 C30 1.404(10) .
C29 C35 1.504(10) .
C30 C31 1.365(10) .
C30 O10 1.369(8) .
C31 C32 1.352(11) .
C32 C33 1.389(10) .
C32 H32 0.9300 .
C33 C34 1.366(10) .
C34 O9 1.386(8) .
C35 C36 1.356(10) .
C35 C40 1.414(10) .
C36 O12 1.392(9) .
C36 C37 1.406(10) .
C37 C38 1.371(10) .
C38 C39 1.365(10) .
C38 H38 0.9300 .
C39 C40 1.404(10) .
C40 O11 1.366(9) .
C41 O9 1.436(11) .
C41 H41A 0.9600 .
C41 H41B 0.9600 .
C41 H41C 0.9600 .
C42 O10 1.498(10) .
C42 H42A 0.9600 .
C42 H42B 0.9600 .
C42 H42C 0.9600 .
C43 O11 1.406(9) .
C43 H43A 0.9600 .
C43 H43B 0.9600 .
C43 H43C 0.9600 .
C44 O12 1.536(11) .
C44 H44A 0.9600 .
C44 H44B 0.9600 .
C44 H44C 0.9600 .
C45 O14 1.196(13) .
C45 O13 1.311(13) .
C45 C46 1.552(13) .
C46 C47 1.362(15) .
C46 C51 1.389(13) .
C47 C48 1.390(14) .
C47 H47 0.9300 .
C48 C49 1.456(15) .
C48 H48 0.9300 .
C49 C50 1.265(12) .
C49 C81 1.528(12) .
C50 C51 1.386(13) .
C50 H50 0.9300 .
C51 H51 0.9300 .
C52 O16 1.223(11) .
C52 O15 1.227(12) .
C52 C53 1.564(13) .
C53 C54 1.260(12) .
C53 C58 1.361(13) .
C54 C55 1.338(12) .
C54 H54 0.9300 .
C55 C56 1.326(11) .
C55 H55 0.9300 .
C56 C57 1.446(14) .
C56 C83 1.555(12) .
C57 C58 1.395(12) .
C57 H57 0.9300 .
C58 H58 0.9300 .
C59 O18 1.180(16) .
C59 O17 1.444(13) .
C59 C60 1.540(15) .
C59 Cd3 2.693(11) 1_454
C60 C61 1.405(12) .
C60 C65 1.444(12) .
C61 C62 1.360(11) .
C61 H61 0.9300 .
C62 C63 1.443(11) .
C62 H62 0.9300 .
C63 C64 1.377(12) .
C63 C73 1.511(11) .
C64 C65 1.337(12) .
C64 H64 0.9300 .
C65 H65 0.9300 .
C66 O19 1.194(15) .
C66 O20 1.507(19) .
C66 C67 1.524(14) .
C66 Cd3 2.722(14) 1_554
C67 C68 1.3900 .
C67 C72 1.3900 .
C68 C69 1.3900 .
C68 H68 0.9300 .
C69 C70 1.3900 .
C69 H69 0.9300 .
C70 C71 1.3900 .
C70 C75 1.433(10) .
C71 C72 1.3900 .
C71 H71 0.9300 .
C72 H72 0.9300 .
C73 C74 1.316(10) .
C73 C78 1.416(11) .
C74 C75 1.425(11) .
C74 H74 0.9300 .
C75 C76 1.455(11) .
C76 C77 1.369(11) .
C76 O25 1.471(12) .
C77 C78 1.467(11) .
C77 C79 1.489(11) .
C78 O23 1.358(9) .
C79 C84 1.387(11) .
C79 C80 1.391(11) .
C80 C81 1.406(11) .
C80 O22 1.429(11) .
C81 C82 1.406(11) .
C82 C83 1.324(11) .
C82 H82 0.9300 .
C83 C84 1.426(11) .
C84 O21 1.359(10) .
C85 O23 1.525(11) .
C85 H85A 0.9600 .
C85 H85B 0.9600 .
C85 H85C 0.9600 .
C86 O25 1.47(2) .
C86 H86A 0.9600 .
C86 H86B 0.9600 .
C86 H86C 0.9600 .
C87 O21 1.33(2) .
C87 H87A 0.9600 .
C87 H87B 0.9600 .
C87 H87C 0.9600 .
C88 O22 1.392(18) .
C88 H88A 0.9600 .
C88 H88B 0.9600 .
C88 H88C 0.9600 .
Cd1 O13 2.155(6) .
Cd1 O1 2.243(6) .
Cd1 O7 2.331(7) 1_565
Cd1 O8 2.338(5) 1_565
Cd1 O6 2.358(5) 1_465
Cd1 O5 2.367(6) 1_465
Cd1 C15 2.676(10) 1_465
Cd1 C22 2.706(9) 1_565
Cd2 O14 2.147(10) .
Cd2 O2 2.199(5) .
Cd2 O16 2.247(5) 2_585
Cd2 O6 2.297(5) 1_465
Cd2 O3 2.341(6) 2_676
Cd2 O19 2.364(8) 2_675
Cd3 O15 2.182(7) 1_646
Cd3 O20 2.273(7) 1_556
Cd3 O17 2.278(6) 1_656
Cd3 O3 2.329(5) .
Cd3 O18 2.398(8) 1_656
Cd3 O4 2.435(6) .
Cd3 O19 2.437(10) 1_556
Cd3 C59 2.693(11) 1_656
Cd3 C66 2.722(14) 1_556
O3 Cd2 2.341(6) 2_676
O5 Cd1 2.367(6) 1_645
O6 Cd2 2.297(5) 1_645
O6 Cd1 2.358(5) 1_645
O7 Cd1 2.331(7) 1_545
O8 Cd1 2.338(5) 1_545
O15 Cd3 2.182(7) 1_464
O16 Cd2 2.247(5) 2_585
O17 Cd3 2.278(5) 1_454
O18 Cd3 2.398(8) 1_454
O19 Cd2 2.364(8) 2_675
O19 Cd3 2.438(10) 1_554
O20 Cd3 2.273(7) 1_554

loop_
_geom_torsion_atom_site_label_1
_geom_torsion_atom_site_label_2
_geom_torsion_atom_site_label_3
_geom_torsion_atom_site_label_4
_geom_torsion
_geom_torsion_site_symmetry_1
_geom_torsion_site_symmetry_4
O2 C1 C2 C3 17.3(16) . .
O1 C1 C2 C3 -167.2(11) . .
O2 C1 C2 C7 -160.3(9) . .
O1 C1 C2 C7 15.2(13) . .
C7 C2 C3 C4 -1(2) . .
C1 C2 C3 C4 -178.3(13) . .
C2 C3 C4 C5 3(2) . .
C3 C4 C5 C6 -3.2(19) . .
C3 C4 C5 C33 170.1(12) . .
C4 C5 C6 C7 1.6(15) . .
C33 C5 C6 C7 -171.5(8) . .
C5 C6 C7 C2 0.4(15) . .
C3 C2 C7 C6 -1.0(16) . .
C1 C2 C7 C6 176.8(9) . .
O3 C8 C9 C10 16.7(12) . .
O4 C8 C9 C10 -164.8(9) . .
O3 C8 C9 C14 -163.8(9) . .
O4 C8 C9 C14 14.7(14) . .
C14 C9 C10 C11 -3.3(13) . .
C8 C9 C10 C11 176.2(8) . .
C9 C10 C11 C12 2.2(14) . .
C10 C11 C12 C13 1.5(14) . .
C10 C11 C12 C31 -175.4(8) . .
C11 C12 C13 C14 -4.1(13) . .
C31 C12 C13 C14 172.7(8) . .
C12 C13 C14 C9 3.1(14) . .
C10 C9 C14 C13 0.7(14) . .
C8 C9 C14 C13 -178.7(8) . .
O5 C15 C16 C21 -176.4(9) . .
O6 C15 C16 C21 1.3(11) . .
Cd1 C15 C16 C21 -26(4) 1_645 .
O5 C15 C16 C17 7.9(12) . .
O6 C15 C16 C17 -174.4(6) . .
Cd1 C15 C16 C17 158(3) 1_645 .
C21 C16 C17 C18 1.5(11) . .
C15 C16 C17 C18 177.5(7) . .
C16 C17 C18 C19 -4.4(11) . .
C17 C18 C19 C20 5.6(11) . .
C17 C18 C19 C39 -170.8(7) . .
C18 C19 C20 C21 -3.9(11) . .
C39 C19 C20 C21 172.5(7) . .
C17 C16 C21 C20 -0.1(12) . .
C15 C16 C21 C20 -175.5(7) . .
C19 C20 C21 C16 1.3(12) . .
O8 C22 C23 C28 175.7(9) . .
O7 C22 C23 C28 -14.1(13) . .
O8 C22 C23 C24 -1.8(13) . .
O7 C22 C23 C24 168.5(8) . .
C28 C23 C24 C25 1.6(14) . .
C22 C23 C24 C25 179.0(8) . .
C23 C24 C25 C26 2.2(12) . .
C24 C25 C26 C27 -5.8(13) . .
C24 C25 C26 C37 178.1(7) . .
C25 C26 C27 C28 5.5(14) . .
C37 C26 C27 C28 -178.3(8) . .
C24 C23 C28 C27 -1.9(15) . .
C22 C23 C28 C27 -179.3(9) . .
C26 C27 C28 C23 -1.6(15) . .
C34 C29 C30 C31 0.0(13) . .
C35 C29 C30 C31 178.8(8) . .
C34 C29 C30 O10 -180.0(7) . .
C35 C29 C30 O10 -1.2(12) . .
O10 C30 C31 C32 179.5(8) . .
C29 C30 C31 C32 -0.6(14) . .
O10 C30 C31 C12 6.0(14) . .
C29 C30 C31 C12 -174.0(8) . .
C11 C12 C31 C32 57.8(12) . .
C13 C12 C31 C32 -118.9(9) . .
C11 C12 C31 C30 -128.3(10) . .
C13 C12 C31 C30 54.9(13) . .
C30 C31 C32 C33 3.6(14) . .
C12 C31 C32 C33 177.7(8) . .
C31 C32 C33 C34 -6.1(14) . .
C31 C32 C33 C5 -177.0(9) . .
C6 C5 C33 C34 -123.1(11) . .
C4 C5 C33 C34 63.8(14) . .
C6 C5 C33 C32 47.2(13) . .
C4 C5 C33 C32 -125.9(11) . .
C30 C29 C34 C33 -2.7(13) . .
C35 C29 C34 C33 178.5(8) . .
C30 C29 C34 O9 -179.6(7) . .
C35 C29 C34 O9 1.7(11) . .
C32 C33 C34 C29 5.7(14) . .
C5 C33 C34 C29 176.0(8) . .
C32 C33 C34 O9 -177.6(8) . .
C5 C33 C34 O9 -7.3(14) . .
C34 C29 C35 C36 -66.3(11) . .
C30 C29 C35 C36 114.9(9) . .
C34 C29 C35 C40 113.1(9) . .
C30 C29 C35 C40 -65.6(10) . .
C40 C35 C36 O12 -175.0(7) . .
C29 C35 C36 O12 4.5(12) . .
C40 C35 C36 C37 -3.4(12) . .
C29 C35 C36 C37 176.1(7) . .
C35 C36 C37 C38 1.1(12) . .
O12 C36 C37 C38 173.1(7) . .
C35 C36 C37 C26 -170.3(8) . .
O12 C36 C37 C26 1.7(12) . .
C25 C26 C37 C38 140.5(8) . .
C27 C26 C37 C38 -35.7(12) . .
C25 C26 C37 C36 -48.3(12) . .
C27 C26 C37 C36 135.5(9) . .
C36 C37 C38 C39 1.7(13) . .
C26 C37 C38 C39 173.5(8) . .
C37 C38 C39 C40 -2.0(13) . .
C37 C38 C39 C19 179.9(8) . .
C18 C19 C39 C38 125.5(8) . .
C20 C19 C39 C38 -50.8(11) . .
C18 C19 C39 C40 -52.6(11) . .
C20 C19 C39 C40 131.1(8) . .
C38 C39 C40 O11 -176.7(7) . .
C19 C39 C40 O11 1.4(12) . .
C38 C39 C40 C35 -0.4(12) . .
C19 C39 C40 C35 177.7(7) . .
C36 C35 C40 O11 179.5(7) . .
C29 C35 C40 O11 0.0(11) . .
C36 C35 C40 C39 3.0(12) . .
C29 C35 C40 C39 -176.5(7) . .
O14 C45 C46 C47 164.5(12) . .
O13 C45 C46 C47 -4.2(15) . .
O14 C45 C46 C51 -17.8(16) . .
O13 C45 C46 C51 173.6(9) . .
C51 C46 C47 C48 -1.5(19) . .
C45 C46 C47 C48 176.2(11) . .
C46 C47 C48 C49 -3(2) . .
C47 C48 C49 C50 2.6(18) . .
C47 C48 C49 C81 178.1(10) . .
C48 C49 C50 C51 1.7(18) . .
C81 C49 C50 C51 -173.4(10) . .
C47 C46 C51 C50 5.6(17) . .
C45 C46 C51 C50 -172.2(9) . .
C49 C50 C51 C46 -5.9(19) . .
O16 C52 C53 C54 17.9(16) . .
O15 C52 C53 C54 -164.6(12) . .
O16 C52 C53 C58 -164.7(10) . .
O15 C52 C53 C58 12.8(16) . .
C58 C53 C54 C55 6.9(18) . .
C52 C53 C54 C55 -175.7(10) . .
C53 C54 C55 C56 2(2) . .
C54 C55 C56 C57 -8.8(18) . .
C54 C55 C56 C83 168.4(10) . .
C55 C56 C57 C58 6.9(15) . .
C83 C56 C57 C58 -170.5(9) . .
C54 C53 C58 C57 -8.3(18) . .
C52 C53 C58 C57 174.1(10) . .
C56 C57 C58 C53 1.2(16) . .
O18 C59 C60 C61 169.7(12) . .
O17 C59 C60 C61 -16.2(13) . .
Cd3 C59 C60 C61 -37(3) 1_454 .
O18 C59 C60 C65 -5.3(18) . .
O17 C59 C60 C65 168.8(8) . .
Cd3 C59 C60 C65 148(3) 1_454 .
C65 C60 C61 C62 -5.7(14) . .
C59 C60 C61 C62 179.5(10) . .
C60 C61 C62 C63 4.4(14) . .
C61 C62 C63 C64 -4.3(14) . .
C61 C62 C63 C73 177.5(8) . .
C62 C63 C64 C65 5.7(16) . .
C73 C63 C64 C65 -176.1(10) . .
C63 C64 C65 C60 -6.8(16) . .
C61 C60 C65 C64 6.7(15) . .
C59 C60 C65 C64 -178.0(9) . .
O19 C66 C67 C68 -5.7(17) . .
O20 C66 C67 C68 170.6(8) . .
O19 C66 C67 C72 173.6(11) . .
O20 C66 C67 C72 -10.2(14) . .
C72 C67 C68 C69 0.0 . .
C66 C67 C68 C69 179.2(9) . .
C67 C68 C69 C70 0.0 . .
C68 C69 C70 C71 0.0 . .
C68 C69 C70 C75 174.6(8) . .
C69 C70 C71 C72 0.0 . .
C75 C70 C71 C72 -174.0(8) . .
C70 C71 C72 C67 0.0 . .
C68 C67 C72 C71 0.0 . .
C66 C67 C72 C71 -179.2(10) . .
C64 C63 C73 C74 136.2(10) . .
C62 C63 C73 C74 -45.6(13) . .
C64 C63 C73 C78 -43.9(13) . .
C62 C63 C73 C78 134.3(9) . .
C78 C73 C74 C75 3.1(15) . .
C63 C73 C74 C75 -177.0(9) . .
C73 C74 C75 C70 -171.4(9) . .
C73 C74 C75 C76 -2.2(14) . .
C71 C70 C75 C74 126.9(8) . .
C69 C70 C75 C74 -47.3(11) . .
C71 C70 C75 C76 -41.3(12) . .
C69 C70 C75 C76 144.5(8) . .
C74 C75 C76 C77 0.1(14) . .
C70 C75 C76 C77 169.1(10) . .
C74 C75 C76 O25 -168.0(9) . .
C70 C75 C76 O25 1.0(15) . .
C75 C76 C77 C78 0.9(15) . .
O25 C76 C77 C78 168.7(9) . .
C75 C76 C77 C79 -174.3(9) . .
O25 C76 C77 C79 -6.4(15) . .
C74 C73 C78 O23 -178.3(9) . .
C63 C73 C78 O23 1.8(14) . .
C74 C73 C78 C77 -1.8(13) . .
C63 C73 C78 C77 178.3(8) . .
C76 C77 C78 O23 176.9(9) . .
C79 C77 C78 O23 -7.9(12) . .
C76 C77 C78 C73 -0.1(13) . .
C79 C77 C78 C73 175.1(8) . .
C76 C77 C79 C84 104.9(11) . .
C78 C77 C79 C84 -70.2(13) . .
C76 C77 C79 C80 -72.7(13) . .
C78 C77 C79 C80 112.3(10) . .
C84 C79 C80 C81 -0.5(14) . .
C77 C79 C80 C81 177.0(9) . .
C84 C79 C80 O22 175.8(9) . .
C77 C79 C80 O22 -6.6(13) . .
C79 C80 C81 C82 3.6(14) . .
O22 C80 C81 C82 -172.7(9) . .
C79 C80 C81 C49 173.3(8) . .
O22 C80 C81 C49 -3.0(14) . .
C50 C49 C81 C82 111.8(13) . .
C48 C49 C81 C82 -63.5(13) . .
C50 C49 C81 C80 -58.0(15) . .
C48 C49 C81 C80 126.8(11) . .
C80 C81 C82 C83 -1.6(16) . .
C49 C81 C82 C83 -171.5(10) . .
C81 C82 C83 C84 -3.5(16) . .
C81 C82 C83 C56 172.8(9) . .
C55 C56 C83 C82 -128.5(12) . .
C57 C56 C83 C82 48.7(14) . .
C55 C56 C83 C84 47.7(15) . .
C57 C56 C83 C84 -135.1(10) . .
C80 C79 C84 O21 -177.5(9) . .
C77 C79 C84 O21 5.0(14) . .
C80 C79 C84 C83 -4.4(14) . .
C77 C79 C84 C83 178.1(8) . .
C82 C83 C84 O21 179.1(10) . .
C56 C83 C84 O21 2.9(15) . .
C82 C83 C84 C79 6.5(15) . .
C56 C83 C84 C79 -169.7(9) . .
O2 C1 O1 Cd1 3.4(15) . .
C2 C1 O1 Cd1 -171.4(5) . .
O1 C1 O2 Cd2 17.1(16) . .
C2 C1 O2 Cd2 -168.1(6) . .
O4 C8 O3 Cd3 0.6(10) . .
C9 C8 O3 Cd3 179.1(6) . .
O4 C8 O3 Cd2 -108.6(10) . 2_676
C9 C8 O3 Cd2 69.9(11) . 2_676
Cd3 C8 O3 Cd2 -109.1(8) . 2_676
O3 C8 O4 Cd3 -0.5(9) . .
C9 C8 O4 Cd3 -179.0(7) . .
O6 C15 O5 Cd1 -3.8(9) . 1_645
C16 C15 O5 Cd1 173.5(8) . 1_645
O5 C15 O6 Cd2 -98.2(10) . 1_645
C16 C15 O6 Cd2 84.0(8) . 1_645
Cd1 C15 O6 Cd2 -102.1(5) 1_645 1_645
O5 C15 O6 Cd1 3.8(9) . 1_645
C16 C15 O6 Cd1 -173.9(5) . 1_645
O8 C22 O7 Cd1 -4.1(8) . 1_545
C23 C22 O7 Cd1 -174.8(7) . 1_545
O7 C22 O8 Cd1 4.1(8) . 1_545
C23 C22 O8 Cd1 174.2(8) . 1_545
C29 C34 O9 C41 -100.0(9) . .
C33 C34 O9 C41 83.1(10) . .
C31 C30 O10 C42 63.2(11) . .
C29 C30 O10 C42 -116.8(9) . .
C39 C40 O11 C43 -62.5(11) . .
C35 C40 O11 C43 121.2(8) . .
C35 C36 O12 C44 -74.8(10) . .
C37 C36 O12 C44 113.2(8) . .
O14 C45 O13 Cd1 10.3(13) . .
C46 C45 O13 Cd1 179.3(6) . .
O13 C45 O14 Cd2 -43(4) . .
C46 C45 O14 Cd2 149(3) . .
O16 C52 O15 Cd3 -12.3(18) . 1_464
C53 C52 O15 Cd3 170.6(7) . 1_464
O15 C52 O16 Cd2 -6.8(18) . 2_585
C53 C52 O16 Cd2 170.5(6) . 2_585
O18 C59 O17 Cd3 0.1(12) . 1_454
C60 C59 O17 Cd3 -174.6(7) . 1_454
O17 C59 O18 Cd3 -0.1(12) . 1_454
C60 C59 O18 Cd3 173.5(11) . 1_454
O20 C66 O19 Cd2 -99.2(12) . 2_675
C67 C66 O19 Cd2 77.0(18) . 2_675
Cd3 C66 O19 Cd2 -96.2(10) 1_554 2_675
O20 C66 O19 Cd3 -3.0(12) . 1_554
C67 C66 O19 Cd3 173.2(11) . 1_554
O19 C66 O20 Cd3 3.2(13) . 1_554
C67 C66 O20 Cd3 -173.2(9) . 1_554
C79 C84 O21 C87 -112.8(14) . .
C83 C84 O21 C87 74.4(16) . .
C79 C80 O22 C88 122.1(13) . .
C81 C80 O22 C88 -61.7(16) . .
C73 C78 O23 C85 -67.7(12) . .
C77 C78 O23 C85 115.7(9) . .
C77 C76 O25 C86 122.2(12) . .
C75 C76 O25 C86 -69.2(14) . .
